data_2102116
loop_
_publ_author_name
'Dalhus, Bj\/orn'
'G\"orbitz, Carl Henrik'

_publ_section_title
;
 Non-centrosymmetric racemates: space-group frequencies and
 conformational similarities between crystallographically independent
 molecules
;
_journal_issue 4
_journal_name_full 'Acta Crystallographica Section B'
_journal_page_first 715
_journal_page_last 719
_journal_paper_doi 10.1107/S0108768100002172
_journal_volume 56
_journal_year 2000
_chemical_formula_sum 'C5 H9 N O2'
_chemical_formula_weight 115.13
_chemical_name_common DL-Allylglycine
_chemical_name_systematic
;
  DL-2-amino-4-pentenoic acid
;
_space_group_IT_number 29
_symmetry_cell_setting orthorhombic
_symmetry_space_group_name_Hall 'P 2c -2ac'
_symmetry_space_group_name_H-M 'P c a 21'
_audit_creation_method SHELXL-97
_cell_angle_alpha 90.00
_cell_angle_beta 90.00
_cell_angle_gamma 90.00
_cell_formula_units_Z 8
_cell_length_a 9.8588(5)
_cell_length_b 4.8125(3)
_cell_length_c 25.0546(13)
_cell_measurement_reflns_used 5506
_cell_measurement_temperature 150(2)
_cell_measurement_theta_max 39.66
_cell_measurement_theta_min 2.44
_cell_volume 1188.73(11)
_computing_cell_refinement 'Saint (Siemens, 1995)'
_computing_data_collection 'SMART (Siemens, 1995)'
_computing_data_reduction 'Saint (Siemens, 1995)'
_computing_molecular_graphics 'Sybyl 6.4 (Tripos, 1997)'
_computing_structure_refinement 'SHELXTL (Sheldrick, 1994)'
_computing_structure_solution 'SHELXTL (Sheldrick, 1994)'
_diffrn_ambient_temperature 150(2)
_diffrn_measured_fraction_theta_full .998
_diffrn_measured_fraction_theta_max .998
_diffrn_measurement_device_type 'Siemens Smart CCD Diffractometer'
_diffrn_measurement_method \w-scans
_diffrn_radiation_monochromator graphite
_diffrn_radiation_source 'fine-focus sealed tube'
_diffrn_radiation_type MoK\a
_diffrn_radiation_wavelength .71073
_diffrn_reflns_av_R_equivalents .0369
_diffrn_reflns_av_sigmaI/netI .0275
_diffrn_reflns_limit_h_max 17
_diffrn_reflns_limit_h_min -17
_diffrn_reflns_limit_k_max 8
_diffrn_reflns_limit_k_min -8
_diffrn_reflns_limit_l_max 43
_diffrn_reflns_limit_l_min -45
_diffrn_reflns_number 26563
_diffrn_reflns_theta_full 40.10
_diffrn_reflns_theta_max 40.10
_diffrn_reflns_theta_min 3.25
_exptl_absorpt_coefficient_mu .099
_exptl_absorpt_correction_T_max .990
_exptl_absorpt_correction_T_min .961
_exptl_absorpt_correction_type multi-scan
_exptl_absorpt_process_details 'Sadabs, Sheldrick (1996)'
_exptl_crystal_colour Colorless
_exptl_crystal_density_diffrn 1.287
_exptl_crystal_density_method 'not measured'
_exptl_crystal_description Plate
_exptl_crystal_F_000 496
_exptl_crystal_size_max .40
_exptl_crystal_size_mid .40
_exptl_crystal_size_min .10
_refine_diff_density_max .457
_refine_diff_density_min -.286
_refine_ls_extinction_method none
_refine_ls_goodness_of_fit_ref 1.054
_refine_ls_hydrogen_treatment mixed
_refine_ls_matrix_type full
_refine_ls_number_parameters 177
_refine_ls_number_reflns 7312
_refine_ls_number_restraints 1
_refine_ls_restrained_S_all 1.054
_refine_ls_R_factor_all .0533
_refine_ls_R_factor_gt .0440
_refine_ls_shift/su_max .000
_refine_ls_shift/su_mean .000
_refine_ls_structure_factor_coef Fsqd
_refine_ls_weighting_details 'calc w=1/[\s^2^(Fo^2^)+(0.0700P)^2^+0.0000P] where P=(Fo^2^+2Fc^2^)/3'
_refine_ls_weighting_scheme calc
_refine_ls_wR_factor_ref .1107
_reflns_number_gt 6251
_reflns_number_total 7312
_reflns_threshold_expression >2sigma(I)
_cod_data_source_file os0044.cif
_cod_data_source_block I
_cod_database_code 2102116

loop_
_symmetry_equiv_pos_as_xyz
'x, y, z'
'-x, -y, z+1/2'
'x+1/2, -y, z'
'-x+1/2, y, z+1/2'

loop_
_atom_site_label
_atom_site_fract_x
_atom_site_fract_y
_atom_site_fract_z
_atom_site_U_iso_or_equiv
_atom_site_adp_type
_atom_site_calc_flag
_atom_site_refinement_flags
_atom_site_occupancy
_atom_site_type_symbol
O1A .09520(6) .56822(12) .18784(3) .01745(10) Uani d . 1 O
O2A -.06823(6) .31216(14) .22600(3) .02104(12) Uani d . 1 O
N1A .28759(7) .18606(15) .20740(3) .01549(11) Uani d . 1 N
H1A .3265(16) .346(4) .2094(7) .024(4) Uiso d . 1 H
H2A .3416(18) .073(4) .2167(7) .031(4) Uiso d . 1 H
H3A .2706(14) .162(3) .1739(6) .011(3) Uiso d . 1 H
C1A .05368(7) .36671(15) .21479(3) .01362(11) Uani d . 1 C
C2A .16103(7) .17524(15) .23957(3) .01352(11) Uani d . 1 C
H4A .1263(5) -.018(3) .24026(3) .016 Uiso calc R 1 H
C3A .18821(8) .27327(18) .29687(3) .01810(13) Uani d . 1 C
H5A .2200(4) .462(2) .29575(4) .022 Uiso calc R 1 H
H6A .1042(10) .27207(18) .3162(2) .022 Uiso calc R 1 H
C4A .28927(12) .1015(2) .32668(4) .02662(18) Uani d . 1 C
H7A .2697(4) -.098(4) .33148(9) .032 Uiso calc R 1 H
C5A .40348(12) .2001(3) .34706(5) .0387(3) Uani d . 1 C
H8A .4270(4) .406(3) .34282(9) .046 Uiso calc R 1 H
H9A .4683(10) .070(2) .3671(3) .046 Uiso calc R 1 H
O1B .70017(6) -.07034(13) .10500(3) .01816(11) Uani d . 1 O
O2B .86465(6) .18270(14) .06682(3) .02159(13) Uani d . 1 O
N1B .50974(6) .31731(15) .08508(3) .01513(11) Uani d . 1 N
H1B .4681(15) .150(3) .0767(6) .017(3) Uiso d . 1 H
H2B .4546(15) .458(3) .0732(6) .019(3) Uiso d . 1 H
H3B .5315(17) .346(3) .1160(7) .023(4) Uiso d . 1 H
C1B .74251(7) .13005(15) .07796(3) .01383(11) Uani d . 1 C
C2B .63630(7) .32251(15) .05285(3) .01361(11) Uani d . 1 C
H4B .6683(6) .494(3) .05168(4) .016 Uiso calc R 1 H
C3B .60759(9) .22035(19) -.00413(3) .01938(14) Uani d . 1 C
H5B .6935(10) .2103(2) -.0236(2) .023 Uiso calc R 1 H
H6B .5704(4) .032(2) -.00223(4) .023 Uiso calc R 1 H
C4B .51141(12) .3988(2) -.03492(4) .02719(18) Uani d . 1 C
H7B .5425(5) .637(4) -.04219(12) .033 Uiso calc R 1 H
C5B .39443(13) .3126(4) -.05470(5) .0405(3) Uani d . 1 C
H8B .3643(5) .110(3) -.04929(10) .049 Uiso calc R 1 H
H9B .3336(9) .448(2) -.0755(3) .049 Uiso calc R 1 H

loop_
_atom_site_aniso_label
_atom_site_aniso_U_11
_atom_site_aniso_U_22
_atom_site_aniso_U_33
_atom_site_aniso_U_12
_atom_site_aniso_U_13
_atom_site_aniso_U_23
O1A .0183(2) .0149(2) .0191(3) -.00016(18) -.00234(19) .00355(18)
O2A .0113(2) .0183(3) .0336(3) -.00062(18) .0001(2) .0019(2)
N1A .0127(2) .0162(3) .0175(3) .0028(2) -.00074(19) -.0022(2)
C1A .0122(2) .0126(3) .0161(3) .00054(19) -.0017(2) -.0017(2)
C2A .0123(2) .0114(3) .0168(3) .0004(2) -.0014(2) .0002(2)
C3A .0201(3) .0191(3) .0151(3) .0032(2) -.0012(2) -.0006(2)
C4A .0357(5) .0234(4) .0207(4) .0075(3) -.0100(3) -.0018(3)
C5A .0274(5) .0577(8) .0310(6) .0096(5) -.0110(4) -.0056(5)
O1B .0193(2) .0154(2) .0198(3) .00033(18) -.00210(19) .00385(18)
O2B .0115(2) .0193(3) .0339(4) .00027(18) -.0003(2) .0016(2)
N1B .0123(2) .0168(3) .0163(3) .00222(19) -.00113(19) -.0017(2)
C1B .0121(2) .0122(3) .0172(3) .0007(2) -.0021(2) -.0006(2)
C2B .0128(2) .0121(3) .0160(3) -.0001(2) -.0012(2) .0004(2)
C3B .0212(3) .0204(4) .0165(3) .0023(3) -.0005(3) -.0011(2)
C4B .0365(5) .0243(4) .0208(4) .0045(4) -.0098(3) -.0012(3)
C5B .0298(5) .0629(9) .0288(6) .0106(5) -.0089(4) -.0090(5)

loop_
_atom_type_symbol
_atom_type_description
_atom_type_scat_dispersion_real
_atom_type_scat_dispersion_imag
_atom_type_scat_source
C C .0033 .0016 'International Tables Vol C Tables 4.2.6.8 and 6.1.1.4'
H H .0000 .0000 'International Tables Vol C Tables 4.2.6.8 and 6.1.1.4'
N N .0061 .0033 'International Tables Vol C Tables 4.2.6.8 and 6.1.1.4'
O O .0106 .0060 'International Tables Vol C Tables 4.2.6.8 and 6.1.1.4'

loop_
_geom_angle_atom_site_label_1
_geom_angle_atom_site_label_2
_geom_angle_atom_site_label_3
_geom_angle
C2A N1A H1A 112.0(11)
C2A N1A H2A 112.2(13)
H1A N1A H2A 107.2(16)
C2A N1A H3A 111.1(9)
H1A N1A H3A 105.2(15)
H2A N1A H3A 108.8(16)
O1A C1A O2A 126.39(7)
O1A C1A C2A 117.28(6)
O2A C1A C2A 116.23(7)
N1A C2A C1A 109.80(6)
N1A C2A C3A 110.48(6)
C1A C2A C3A 108.32(6)
N1A C2A H4A 109.4
C1A C2A H4A 109.4
C3A C2A H4A 109.4
C4A C3A C2A 114.44(7)
C4A C3A H5A 108.7
C2A C3A H5A 108.7
C4A C3A H6A 108.7
C2A C3A H6A 108.7
H5A C3A H6A 107.6
C5A C4A C3A 124.13(11)
C5A C4A H7A 117.9
C3A C4A H7A 117.9
C4A C5A H8A 120.0
C4A C5A H9A 120.0
H8A C5A H9A 120.0
C2B N1B H1B 105.2(9)
C2B N1B H2B 108.1(9)
H1B N1B H2B 107.7(13)
C2B N1B H3B 107.0(12)
H1B N1B H3B 118.5(15)
H2B N1B H3B 109.9(15)
O1B C1B O2B 126.40(7)
O1B C1B C2B 117.41(7)
O2B C1B C2B 116.09(7)
N1B C2B C1B 109.89(6)
N1B C2B C3B 110.17(6)
C1B C2B C3B 108.29(6)
N1B C2B H4B 109.5
C1B C2B H4B 109.5
C3B C2B H4B 109.5
C4B C3B C2B 114.39(7)
C4B C3B H5B 108.7
C2B C3B H5B 108.7
C4B C3B H6B 108.7
C2B C3B H6B 108.7
H5B C3B H6B 107.6
C5B C4B C3B 124.55(12)
C5B C4B H7B 117.7
C3B C4B H7B 117.7
C4B C5B H8B 120.0
C4B C5B H9B 120.0
H8B C5B H9B 120.0

loop_
_geom_bond_atom_site_label_1
_geom_bond_atom_site_label_2
_geom_bond_distance
_geom_bond_publ_flag
O1A C1A 1.2505(9) yes
O2A C1A 1.2619(10) yes
N1A C2A 1.4862(10) yes
N1A H1A .860(17) ?
N1A H2A .797(18) ?
N1A H3A .863(14) ?
C1A C2A 1.5345(10) yes
C2A C3A 1.5349(11) yes
C2A H4A .9918 ?
C3A C4A 1.4946(12) yes
C3A H5A .9594 ?
C3A H6A .9593 ?
C4A C5A 1.3244(17) yes
C4A H7A .9865 ?
C5A H8A 1.0246 ?
C5A H9A 1.0246 ?
O1B C1B 1.2503(10) yes
O2B C1B 1.2618(10) yes
N1B C2B 1.4864(10) yes
N1B H1B .930(15) ?
N1B H2B .916(15) ?
N1B H3B .815(16) ?
C1B C2B 1.5330(10) yes
C2B C3B 1.5364(11) yes
C2B H4B .8841 ?
C3B C4B 1.4938(13) yes
C3B H5B .9792 ?
C3B H6B .9792 ?
C4B C5B 1.3220(17) yes
C4B H7B 1.1989 ?
C5B H8B 1.0281 ?
C5B H9B 1.0281 ?

loop_
_geom_torsion_atom_site_label_1
_geom_torsion_atom_site_label_2
_geom_torsion_atom_site_label_3
_geom_torsion_atom_site_label_4
_geom_torsion
_geom_torsion_publ_flag
O1A C1A C2A N1A -26.27(9) yes
O2A C1A C2A N1A 157.17(7) yes
O1A C1A C2A C3A 94.45(8) ?
O2A C1A C2A C3A -82.11(8) ?
N1A C2A C3A C4A -60.95(10) yes
C1A C2A C3A C4A 178.75(7) ?
C2A C3A C4A C5A 120.91(12) yes
O1B C1B C2B N1B 26.94(9) yes
O2B C1B C2B N1B -156.59(7) yes
O1B C1B C2B C3B -93.45(8) ?
O2B C1B C2B C3B 83.02(9) ?
N1B C2B C3B C4B 63.23(10) yes
C1B C2B C3B C4B -176.55(8) ?
C2B C3B C4B C5B -120.03(12) yes

loop_
_cod_related_entry_id
_cod_related_entry_database
_cod_related_entry_code
1 ChemSpider 13425
